data_2216730
loop_
_publ_author_name
'P. Bhyrappa'
'K. Karunanithi'
'B. Varghese'

_publ_section_title
;
 2,3,12,13-Tetramethyl-5,10,15,20-tetraphenylporphyrin
;
_journal_coeditor_code RK2056
_journal_issue 12
_journal_name_full 'Acta Crystallographica Section E'
_journal_page_first o4755
_journal_page_last o4755
_journal_paper_doi 10.1107/S1600536807058242
_journal_volume 63
_journal_year 2007
_chemical_formula_iupac 'C48 H38 N4'
_chemical_formula_moiety 'C48 H38 N4'
_chemical_formula_sum 'C48 H38 N4'
_chemical_formula_weight 670.82
_chemical_name_common Porphyrin
_chemical_name_systematic
;
2,3,12,13-Tetramethyl-5,10,15,20-tetraphenylporphyrin
;
_space_group_IT_number 14
_symmetry_cell_setting monoclinic
_symmetry_space_group_name_Hall '-P 2yn'
_symmetry_space_group_name_H-M 'P 1 21/n 1'
_atom_sites_solution_hydrogens geom
_atom_sites_solution_primary direct
_atom_sites_solution_secondary difmap
_audit_creation_method SHELXL97
_cell_angle_alpha 90.00
_cell_angle_beta 102.4630(10)
_cell_angle_gamma 90.00
_cell_formula_units_Z 2
_cell_length_a 13.5507(3)
_cell_length_b 6.70940(10)
_cell_length_c 19.4638(4)
_cell_measurement_reflns_used 5867
_cell_measurement_temperature 173(2)
_cell_measurement_theta_max 30.39
_cell_measurement_theta_min 3.1
_cell_volume 1727.89(6)
_computing_cell_refinement 'SAINT-Plus (Bruker, 2004)'
_computing_data_collection 'APEX2 (Bruker, 2004)'
_computing_data_reduction 'XPREP (Sheldrick, 2003)'
_computing_molecular_graphics 'ORTEP-3 (Farrugia, 1997) and Mercury (Macrae <i>et al.</i>,  2006)'
_computing_publication_material 'SHELXL97 (Sheldrick, 1997)'
_computing_structure_refinement 'SHELXL97 (Sheldrick, 1997)'
_computing_structure_solution 'SHELXS97 (Sheldrick, 1997)'
_diffrn_ambient_temperature 173(2)
_diffrn_measured_fraction_theta_full 0.999
_diffrn_measured_fraction_theta_max 0.973
_diffrn_measurement_device_type 'Bruker Kappa APEX2'
_diffrn_measurement_method '\w-- and \f--scan'
_diffrn_radiation_monochromator Graphite
_diffrn_radiation_source 'Fine--focus sealed tube'
_diffrn_radiation_type MoK\a
_diffrn_radiation_wavelength 0.71073
_diffrn_reflns_av_R_equivalents 0.0514
_diffrn_reflns_av_sigmaI/netI 0.0709
_diffrn_reflns_limit_h_max 18
_diffrn_reflns_limit_h_min -18
_diffrn_reflns_limit_k_max 8
_diffrn_reflns_limit_k_min -9
_diffrn_reflns_limit_l_max 27
_diffrn_reflns_limit_l_min -27
_diffrn_reflns_number 26484
_diffrn_reflns_theta_full 25.00
_diffrn_reflns_theta_max 30.41
_diffrn_reflns_theta_min 2.06
_diffrn_standards_decay_% 0
_diffrn_standards_interval_count 0
_diffrn_standards_interval_time 0
_diffrn_standards_number 0
_exptl_absorpt_coefficient_mu 0.076
_exptl_absorpt_correction_T_max 0.9858
_exptl_absorpt_correction_T_min 0.910
_exptl_absorpt_correction_type multi-scan
_exptl_absorpt_process_details '(Blessing, 1995)'
_exptl_crystal_colour Black
_exptl_crystal_density_diffrn 1.289
_exptl_crystal_density_method 'Not measured'
_exptl_crystal_description Needle
_exptl_crystal_F_000 708
_exptl_crystal_size_max 0.30
_exptl_crystal_size_mid 0.22
_exptl_crystal_size_min 0.19
_refine_diff_density_max 0.393
_refine_diff_density_min -0.285
_refine_ls_extinction_method None
_refine_ls_goodness_of_fit_ref 1.037
_refine_ls_hydrogen_treatment constr
_refine_ls_matrix_type full
_refine_ls_number_parameters 237
_refine_ls_number_reflns 5108
_refine_ls_number_restraints 0
_refine_ls_restrained_S_all 1.037
_refine_ls_R_factor_all 0.1256
_refine_ls_R_factor_gt 0.0760
_refine_ls_shift/su_max 0.000
_refine_ls_shift/su_mean 0.000
_refine_ls_structure_factor_coef Fsqd
_refine_ls_weighting_details 'calc w=1/[\s^2^(Fo^2^)+(0.0472P)^2^+2.1167P] where P=(Fo^2^+2Fc^2^)/3'
_refine_ls_weighting_scheme calc
_refine_ls_wR_factor_gt 0.1458
_refine_ls_wR_factor_ref 0.1648
_reflns_number_gt 3353
_reflns_number_total 5108
_reflns_threshold_expression >2\s(I)
_cod_data_source_file rk2056.cif
_cod_data_source_block I
_cod_depositor_comments
;
The following automatic conversions were performed:
'_atom_sites_solution_hydrogens' value 'Geom' changed to 'geom' according
to '/home/saulius/struct/CIF-dictionaries/cif_core.dic' dictionary named
'cif_core.dic' version 2.4.1 from
2010-06-29.

'_atom_sites_solution_primary' value 'Direct' changed to
'direct' according to '/home/saulius/struct/CIF-dictionaries/cif_core.dic'
dictionary named 'cif_core.dic' version 2.4.1 from
2010-06-29.

'_atom_sites_solution_secondary' value 'Difmap' changed to
'difmap' according to '/home/saulius/struct/CIF-dictionaries/cif_core.dic'
dictionary named 'cif_core.dic' version 2.4.1 from
2010-06-29.

'_refine_ls_hydrogen_treatment' value 'Constr' changed to
'constr' according to '/home/saulius/struct/CIF-dictionaries/cif_core.dic'
dictionary named 'cif_core.dic' version 2.4.1 from
2010-06-29.

'_refine_ls_matrix_type' value 'Full' changed to 'full'
according to '/home/saulius/struct/CIF-dictionaries/cif_core.dic'
dictionary named 'cif_core.dic' version 2.4.1 from
2010-06-29.

'_refine_ls_weighting_scheme' value 'Calc' changed to 'calc'
according to '/home/saulius/struct/CIF-dictionaries/cif_core.dic'
dictionary named 'cif_core.dic' version 2.4.1 from 2010-06-29.

Automatic conversion script
Id: cif_fix_enum 1527 2010-12-29 10:47:43Z saulius 

The following automatic conversions were performed:

'_atom_sites_solution_hydrogens' value 'Geom' changed to 'geom'
according to /home/saulius/struct/CIF-dictionaries/cif_core.dic
dictionary named 'cif_core.dic' version 2.4.1 from
2010-06-29.

'_atom_sites_solution_primary' value 'Direct' changed to
'direct' according to
/home/saulius/struct/CIF-dictionaries/cif_core.dic dictionary named
'cif_core.dic' version 2.4.1 from
2010-06-29.

'_atom_sites_solution_secondary' value 'Difmap' changed
to 'difmap' according to
/home/saulius/struct/CIF-dictionaries/cif_core.dic dictionary named
'cif_core.dic' version 2.4.1 from
2010-06-29.

'_refine_ls_hydrogen_treatment' value 'Constr' changed
to 'constr' according to
/home/saulius/struct/CIF-dictionaries/cif_core.dic dictionary named
'cif_core.dic' version 2.4.1 from
2010-06-29.

'_refine_ls_matrix_type' value 'Full' changed to 'full'
according to /home/saulius/struct/CIF-dictionaries/cif_core.dic
dictionary named 'cif_core.dic' version 2.4.1 from
2010-06-29.

'_refine_ls_weighting_scheme' value 'Calc' changed to
'calc' according to
/home/saulius/struct/CIF-dictionaries/cif_core.dic dictionary named
'cif_core.dic' version 2.4.1 from 2010-06-29.

Automatic conversion script
Id: cif_fix_values 1715 2011-07-08 13:25:40Z adriana 
;
_cod_original_sg_symbol_H-M 'P 21/n'
_cod_database_code 2216730
_cod_database_fobs_code 2216730

loop_
_symmetry_equiv_pos_as_xyz
'x, y, z'
'-x+1/2, y+1/2, -z+1/2'
'-x, -y, -z'
'x-1/2, -y-1/2, z-1/2'

loop_
_atom_site_type_symbol
_atom_site_label
_atom_site_fract_x
_atom_site_fract_y
_atom_site_fract_z
_atom_site_U_iso_or_equiv
_atom_site_adp_type
_atom_site_calc_flag
_atom_site_refinement_flags
_atom_site_occupancy
N N1 0.12260(12) 0.7865(2) 0.02441(8) 0.0196(4) Uani d . 1
H H1 0.0765 0.8767 0.0161 0.023 Uiso calc R 1
N N2 -0.07612(12) 0.8566(2) 0.06079(8) 0.0195(4) Uani d . 1
C C1 0.22546(15) 0.9211(3) -0.05388(10) 0.0200(4) Uani d . 1
C C2 0.20639(15) 0.7816(3) -0.00481(10) 0.0195(4) Uani d . 1
C C3 0.26399(15) 0.6072(3) 0.02301(10) 0.0214(4) Uani d . 1
C C4 0.21183(15) 0.5106(3) 0.06600(10) 0.0208(4) Uani d . 1
C C5 0.12308(15) 0.6273(3) 0.06860(10) 0.0195(4) Uani d . 1
C C6 0.05040(15) 0.5931(3) 0.10860(10) 0.0194(4) Uani d . 1
C C7 -0.04024(15) 0.6994(3) 0.10417(10) 0.0200(4) Uani d . 1
C C8 -0.10803(16) 0.6560(3) 0.15066(11) 0.0242(4) Uani d . 1
H H8 -0.1000 0.5566 0.1847 0.029 Uiso calc R 1
C C9 -0.18473(16) 0.7874(3) 0.13498(11) 0.0248(5) Uani d . 1
H H9 -0.2402 0.7956 0.1559 0.030 Uiso calc R 1
C C10 -0.16427(15) 0.9134(3) 0.07928(10) 0.0202(4) Uani d . 1
C C11 0.39915(16) 0.9993(3) -0.07463(12) 0.0291(5) Uani d . 1
H H11 0.4059 1.1002 -0.0412 0.035 Uiso calc R 1
C C12 0.47621(18) 0.9645(4) -0.10983(13) 0.0365(6) Uani d . 1
H H12 0.5341 1.0430 -0.1001 0.044 Uiso calc R 1
C C13 0.46756(19) 0.8153(4) -0.15890(13) 0.0384(6) Uani d . 1
H H13 0.5199 0.7916 -0.1819 0.046 Uiso calc R 1
C C14 0.3811(2) 0.7004(4) -0.17410(13) 0.0408(6) Uani d . 1
H H14 0.3751 0.5989 -0.2073 0.049 Uiso calc R 1
C C15 0.30327(18) 0.7368(4) -0.13965(12) 0.0327(5) Uani d . 1
H H15 0.2445 0.6611 -0.1507 0.039 Uiso calc R 1
C C16 0.31201(15) 0.8843(3) -0.08904(11) 0.0219(4) Uani d . 1
C C17 0.07279(15) 0.4411(3) 0.16629(10) 0.0197(4) Uani d . 1
C C18 0.02474(17) 0.2577(3) 0.16021(12) 0.0286(5) Uani d . 1
H H18 -0.0191 0.2231 0.1182 0.034 Uiso calc R 1
C C19 0.04162(19) 0.1250(3) 0.21637(12) 0.0337(5) Uani d . 1
H H19 0.0090 0.0022 0.2119 0.040 Uiso calc R 1
C C20 0.10670(18) 0.1752(3) 0.27879(12) 0.0316(5) Uani d . 1
H H20 0.1171 0.0875 0.3167 0.038 Uiso calc R 1
C C21 0.15666(17) 0.3576(3) 0.28479(11) 0.0279(5) Uani d . 1
H H21 0.2018 0.3905 0.3264 0.034 Uiso calc R 1
C C22 0.13942(15) 0.4895(3) 0.22923(11) 0.0228(4) Uani d . 1
H H22 0.1725 0.6118 0.2337 0.027 Uiso calc R 1
C C23 0.36781(17) 0.5402(3) 0.01099(12) 0.0286(5) Uani d . 1
H H23A 0.4000 0.4556 0.0490 0.043 Uiso calc R 1
H H23B 0.4093 0.6551 0.0090 0.043 Uiso calc R 1
H H23C 0.3587 0.4682 -0.0325 0.043 Uiso calc R 1
C C24 0.23962(17) 0.3052(3) 0.09900(11) 0.0247(4) Uani d . 1
H H24A 0.2922 0.2474 0.0794 0.037 Uiso calc R 1
H H24B 0.1812 0.2203 0.0893 0.037 Uiso calc R 1
H H24C 0.2628 0.3192 0.1490 0.037 Uiso calc R 1

loop_
_atom_site_aniso_label
_atom_site_aniso_U_11
_atom_site_aniso_U_22
_atom_site_aniso_U_33
_atom_site_aniso_U_12
_atom_site_aniso_U_13
_atom_site_aniso_U_23
N1 0.0208(8) 0.0188(8) 0.0197(8) 0.0029(6) 0.0058(7) 0.0037(7)
N2 0.0215(8) 0.0186(8) 0.0180(8) 0.0003(7) 0.0037(7) 0.0020(7)
C1 0.0209(10) 0.0212(10) 0.0175(10) -0.0002(8) 0.0035(8) 0.0005(8)
C2 0.0219(10) 0.0199(10) 0.0161(9) 0.0018(8) 0.0029(8) -0.0005(8)
C3 0.0248(10) 0.0218(10) 0.0168(10) 0.0034(8) 0.0027(8) -0.0008(8)
C4 0.0262(10) 0.0191(9) 0.0162(9) 0.0029(8) 0.0025(8) -0.0012(8)
C5 0.0237(10) 0.0183(9) 0.0151(9) 0.0000(8) 0.0014(8) 0.0007(8)
C6 0.0237(10) 0.0160(9) 0.0173(9) -0.0016(8) 0.0020(8) 0.0011(8)
C7 0.0237(10) 0.0188(9) 0.0173(9) -0.0028(8) 0.0037(8) 0.0011(8)
C8 0.0254(10) 0.0236(10) 0.0239(11) -0.0018(8) 0.0063(8) 0.0089(9)
C9 0.0236(10) 0.0268(11) 0.0254(11) -0.0025(8) 0.0085(9) 0.0059(9)
C10 0.0216(10) 0.0206(10) 0.0180(10) -0.0019(8) 0.0036(8) 0.0023(8)
C11 0.0268(11) 0.0278(11) 0.0330(12) -0.0015(9) 0.0073(9) -0.0021(9)
C12 0.0257(12) 0.0422(14) 0.0439(14) -0.0032(10) 0.0126(11) 0.0038(12)
C13 0.0343(13) 0.0495(15) 0.0366(14) 0.0052(11) 0.0193(11) 0.0027(12)
C14 0.0456(15) 0.0483(16) 0.0338(13) -0.0005(12) 0.0202(12) -0.0103(12)
C15 0.0336(12) 0.0368(13) 0.0302(12) -0.0076(10) 0.0125(10) -0.0054(10)
C16 0.0228(10) 0.0233(10) 0.0200(10) 0.0021(8) 0.0059(8) 0.0048(8)
C17 0.0218(10) 0.0195(9) 0.0183(10) 0.0023(8) 0.0053(8) 0.0033(8)
C18 0.0332(12) 0.0239(11) 0.0257(11) -0.0047(9) -0.0004(9) 0.0026(9)
C19 0.0427(14) 0.0225(11) 0.0339(13) -0.0066(10) 0.0041(11) 0.0077(10)
C20 0.0401(13) 0.0301(12) 0.0250(12) 0.0074(10) 0.0075(10) 0.0126(10)
C21 0.0295(11) 0.0336(12) 0.0177(10) 0.0074(9) -0.0016(9) -0.0011(9)
C22 0.0239(10) 0.0217(10) 0.0230(10) -0.0008(8) 0.0053(8) -0.0013(8)
C23 0.0405(13) 0.0228(11) 0.0261(11) 0.0095(9) 0.0151(10) 0.0054(9)
C24 0.0306(11) 0.0230(10) 0.0213(10) 0.0034(9) 0.0074(9) 0.0008(8)

loop_
_atom_type_symbol
_atom_type_description
_atom_type_scat_dispersion_real
_atom_type_scat_dispersion_imag
_atom_type_scat_source
C C 0.0033 0.0016 'International Tables Vol C Tables 4.2.6.8 and 6.1.1.4'
H H 0.0000 0.0000 'International Tables Vol C Tables 4.2.6.8 and 6.1.1.4'
N N 0.0061 0.0033 'International Tables Vol C Tables 4.2.6.8 and 6.1.1.4'

loop_
_geom_angle_atom_site_label_1
_geom_angle_atom_site_label_2
_geom_angle_atom_site_label_3
_geom_angle_site_symmetry_1
_geom_angle_site_symmetry_3
_geom_angle
C5 N1 C2 . . 110.38(16)
C5 N1 H1 . . 124.8
C2 N1 H1 . . 124.8
C7 N2 C10 . . 105.35(16)
C2 C1 C10 . 3_575 125.76(18)
C2 C1 C16 . . 118.59(17)
C10 C1 C16 3_575 . 115.34(17)
N1 C2 C1 . . 123.78(17)
N1 C2 C3 . . 106.97(17)
C1 C2 C3 . . 129.22(18)
C4 C3 C2 . . 107.69(17)
C4 C3 C23 . . 124.25(18)
C2 C3 C23 . . 128.01(18)
C3 C4 C5 . . 107.95(17)
C3 C4 C24 . . 124.69(18)
C5 C4 C24 . . 127.12(18)
N1 C5 C6 . . 124.65(18)
N1 C5 C4 . . 106.94(17)
C6 C5 C4 . . 128.40(18)
C5 C6 C7 . . 126.31(18)
C5 C6 C17 . . 118.39(18)
C7 C6 C17 . . 115.09(17)
N2 C7 C6 . . 128.03(18)
N2 C7 C8 . . 110.49(17)
C6 C7 C8 . . 121.43(18)
C9 C8 C7 . . 106.77(18)
C9 C8 H8 . . 126.6
C7 C8 H8 . . 126.6
C8 C9 C10 . . 106.79(18)
C8 C9 H9 . . 126.6
C10 C9 H9 . . 126.6
N2 C10 C1 . 3_575 127.27(18)
N2 C10 C9 . . 110.60(17)
C1 C10 C9 3_575 . 121.95(18)
C12 C11 C16 . . 120.4(2)
C12 C11 H11 . . 119.8
C16 C11 H11 . . 119.8
C13 C12 C11 . . 120.4(2)
C13 C12 H12 . . 119.8
C11 C12 H12 . . 119.8
C12 C13 C14 . . 119.9(2)
C12 C13 H13 . . 120.1
C14 C13 H13 . . 120.1
C13 C14 C15 . . 119.8(2)
C13 C14 H14 . . 120.1
C15 C14 H14 . . 120.1
C16 C15 C14 . . 120.8(2)
C16 C15 H15 . . 119.6
C14 C15 H15 . . 119.6
C15 C16 C11 . . 118.7(2)
C15 C16 C1 . . 119.15(19)
C11 C16 C1 . . 122.10(19)
C18 C17 C22 . . 119.04(19)
C18 C17 C6 . . 121.66(18)
C22 C17 C6 . . 119.20(18)
C17 C18 C19 . . 120.5(2)
C17 C18 H18 . . 119.8
C19 C18 H18 . . 119.8
C20 C19 C18 . . 120.1(2)
C20 C19 H19 . . 120.0
C18 C19 H19 . . 120.0
C19 C20 C21 . . 119.7(2)
C19 C20 H20 . . 120.1
C21 C20 H20 . . 120.1
C22 C21 C20 . . 120.1(2)
C22 C21 H21 . . 119.9
C20 C21 H21 . . 119.9
C21 C22 C17 . . 120.5(2)
C21 C22 H22 . . 119.7
C17 C22 H22 . . 119.7
C3 C23 H23A . . 109.5
C3 C23 H23B . . 109.5
H23A C23 H23B . . 109.5
C3 C23 H23C . . 109.5
H23A C23 H23C . . 109.5
H23B C23 H23C . . 109.5
C4 C24 H24A . . 109.5
C4 C24 H24B . . 109.5
H24A C24 H24B . . 109.5
C4 C24 H24C . . 109.5
H24A C24 H24C . . 109.5
H24B C24 H24C . . 109.5

loop_
_geom_bond_atom_site_label_1
_geom_bond_atom_site_label_2
_geom_bond_site_symmetry_2
_geom_bond_distance
N1 C5 . 1.370(2)
N1 C2 . 1.376(3)
N1 H1 . 0.8600
N2 C7 . 1.372(3)
N2 C10 . 1.374(3)
C1 C2 . 1.401(3)
C1 C10 3_575 1.410(3)
C1 C16 . 1.500(3)
C2 C3 . 1.445(3)
C3 C4 . 1.369(3)
C3 C23 . 1.542(3)
C4 C5 . 1.445(3)
C4 C24 . 1.533(3)
C5 C6 . 1.400(3)
C6 C7 . 1.407(3)
C6 C17 . 1.498(3)
C7 C8 . 1.451(3)
C8 C9 . 1.347(3)
C8 H8 . 0.9300
C9 C10 . 1.448(3)
C9 H9 . 0.9300
C10 C1 3_575 1.410(3)
C11 C12 . 1.387(3)
C11 C16 . 1.387(3)
C11 H11 . 0.9300
C12 C13 . 1.371(4)
C12 H12 . 0.9300
C13 C14 . 1.380(4)
C13 H13 . 0.9300
C14 C15 . 1.388(3)
C14 H14 . 0.9300
C15 C16 . 1.383(3)
C15 H15 . 0.9300
C17 C18 . 1.385(3)
C17 C22 . 1.394(3)
C18 C19 . 1.390(3)
C18 H18 . 0.9300
C19 C20 . 1.380(3)
C19 H19 . 0.9300
C20 C21 . 1.391(3)
C20 H20 . 0.9300
C21 C22 . 1.378(3)
C21 H21 . 0.9300
C22 H22 . 0.9300
C23 H23A . 0.9600
C23 H23B . 0.9600
C23 H23C . 0.9600
C24 H24A . 0.9600
C24 H24B . 0.9600
C24 H24C . 0.9600
